data_4346776
loop_
_publ_author_name
'Thomassen, Ivar K.'
'Vazquez-Lima, Hugo'
'Gagnon, Kevin J.'
'Ghosh, Abhik'

_publ_section_title
;
 Octaiodoporphyrin.
;
_journal_issue 23
_journal_name_full 'Inorganic chemistry'
_journal_page_first 11493
_journal_page_last 11497
_journal_paper_doi 10.1021/acs.inorgchem.5b02127
_journal_volume 54
_journal_year 2015
_chemical_formula_sum 'C48 H16 Cu F12 I8 N4'
_chemical_formula_weight 1955.39
_space_group_crystal_system triclinic
_space_group_IT_number 2
_space_group_name_Hall '-P 1'
_space_group_name_H-M_alt 'P -1'
_atom_sites_solution_hydrogens geom
_atom_sites_solution_primary 'intrinsic phasing'
_atom_sites_solution_secondary difmap
_audit_creation_method SHELXL-2014/7
_cell_angle_alpha 81.432(4)
_cell_angle_beta 85.197(4)
_cell_angle_gamma 83.911(4)
_cell_formula_units_Z 4
_cell_length_a 12.981(3)
_cell_length_b 20.970(5)
_cell_length_c 25.698(6)
_cell_measurement_reflns_used 8424
_cell_measurement_temperature 100(2)
_cell_measurement_theta_max 24.176
_cell_measurement_theta_min 2.279
_cell_volume 6862(3)
_computing_cell_refinement 'SAINT V8.34A Bruker-AXS, Madison WI'
_computing_data_collection 'Bruker APEX2 Bruker-AXS, Madison WI'
_computing_data_reduction 'SAINT V8.34A Bruker-AXS, Madison WI'
_computing_molecular_graphics
;
Bruker SHELXTL Bruker-AXS, Madison WI
O. V. Dolomanov, L. J. Bourhis, R. J. Gildea, J. A. K. Howard and H. Puschmann,
OLEX2: a complete structure solution, refinement and analysis program.
J. Appl. Cryst. (2009). 42, 339-341.
and local programs
;
_computing_publication_material 'Bruker SHELXTL Bruker-AXS, Madison WI'
_computing_structure_refinement 'SHELXL-2014/7 (Sheldrick, 2013)'
_computing_structure_solution 'SHELXT 2014/4 Bruker-AXS, Madison WI'
_diffrn_ambient_temperature 100(2)
_diffrn_detector_area_resol_mean 10.42
_diffrn_measured_fraction_theta_full 0.807
_diffrn_measured_fraction_theta_max 0.807
_diffrn_measurement_device_type 'Bruker D8 with PHOTON 100 detector'
_diffrn_measurement_method '\f and \w shutterless scans'
_diffrn_radiation_monochromator 'silicon 111'
_diffrn_radiation_type synchrotron
_diffrn_radiation_wavelength 0.7749
_diffrn_reflns_av_R_equivalents 0.0580
_diffrn_reflns_av_unetI/netI 0.0710
_diffrn_reflns_Laue_measured_fraction_full 0.807
_diffrn_reflns_Laue_measured_fraction_max 0.807
_diffrn_reflns_limit_h_max 13
_diffrn_reflns_limit_h_min -13
_diffrn_reflns_limit_k_max 22
_diffrn_reflns_limit_k_min -22
_diffrn_reflns_limit_l_max 26
_diffrn_reflns_limit_l_min -27
_diffrn_reflns_number 13729
_diffrn_reflns_point_group_measured_fraction_full 0.807
_diffrn_reflns_point_group_measured_fraction_max 0.807
_diffrn_reflns_theta_full 24.185
_diffrn_reflns_theta_max 24.185
_diffrn_reflns_theta_min 2.117
_diffrn_source
;
Advanced Light Source, station 11.3.1
;
_exptl_absorpt_coefficient_mu 4.966
_exptl_absorpt_correction_T_max 0.907
_exptl_absorpt_correction_T_min 0.514
_exptl_absorpt_correction_type multi-scan
_exptl_absorpt_process_details 'TWINABS-2012/1 - Bruker AXS, Madison WI'
_exptl_crystal_colour purple
_exptl_crystal_density_diffrn 1.893
_exptl_crystal_description rod
_exptl_crystal_F_000 3572
_exptl_crystal_size_max 0.100
_exptl_crystal_size_mid 0.060
_exptl_crystal_size_min 0.020
_refine_diff_density_max 1.058
_refine_diff_density_min -1.130
_refine_diff_density_rms 0.211
_refine_ls_extinction_method none
_refine_ls_goodness_of_fit_ref 1.120
_refine_ls_hydrogen_treatment constr
_refine_ls_matrix_type full
_refine_ls_number_parameters 1371
_refine_ls_number_reflns 13729
_refine_ls_number_restraints 2228
_refine_ls_restrained_S_all 1.075
_refine_ls_R_factor_all 0.1252
_refine_ls_R_factor_gt 0.0700
_refine_ls_shift/su_max 0.008
_refine_ls_shift/su_mean 0.000
_refine_ls_structure_factor_coef Fsqd
_refine_ls_weighting_details 'w=1/[\s^2^(Fo^2^)+(0.1025P)^2^] where P=(Fo^2^+2Fc^2^)/3'
_refine_ls_weighting_scheme calc
_refine_ls_wR_factor_gt 0.1754
_refine_ls_wR_factor_ref 0.1938
_reflns_Friedel_coverage 0.000
_reflns_number_gt 8347
_reflns_number_total 13729
_reflns_threshold_expression 'I > 2\s(I)'
_cod_data_source_file ic5b02127_si_002.cif
_cod_data_source_block cui8
_cod_database_code 4346776
_shelx_shelxl_version_number 2014/7
_shelx_space_group_comment
;
The symmetry employed for this shelxl refinement is uniquely defined
by the following loop, which should always be used as a source of
symmetry information in preference to the above space-group names.
They are only intended as comments.
;
_shelx_estimated_absorpt_t_min 0.637
_shelx_estimated_absorpt_t_max 0.907
_exptl_absorpt_special_details
;
Crystal refined as a 2 component twin, HKLF 4 
is constructed from all observations involving
domain 1. 13729 reflections to HKLF 4. Rint is
 0.0710 for all reflections and 0.0580 for reflections
 with I > 3sigma(I). Twin faction as refined by TWINABS
 is 0.7216/0.2784.
;

loop_
_space_group_symop_operation_xyz
'x, y, z'
'-x, -y, -z'

loop_
_atom_site_label
_atom_site_type_symbol
_atom_site_fract_x
_atom_site_fract_y
_atom_site_fract_z
_atom_site_U_iso_or_equiv
_atom_site_adp_type
_atom_site_occupancy
_atom_site_site_symmetry_order
_atom_site_calc_flag
_atom_site_refinement_flags_posn
_atom_site_refinement_flags_adp
_atom_site_refinement_flags_occupancy
_atom_site_disorder_assembly
_atom_site_disorder_group
Cu1 Cu 0.71588(17) 0.26697(11) 0.30986(9) 0.0302(7) Uani 1 1 d . . . . .
I1 I 0.76568(13) 0.50201(7) 0.15263(6) 0.0590(5) Uani 1 1 d . . . . .
I2 I 0.63765(13) 0.55436(7) 0.27496(6) 0.0583(5) Uani 1 1 d . . . . .
I3 I 0.74973(12) 0.38205(7) 0.50545(6) 0.0494(5) Uani 1 1 d . . . . .
I4 I 0.67858(12) 0.21330(7) 0.54146(6) 0.0543(5) Uani 1 1 d . . . . .
I5 I 0.37022(10) 0.10243(6) 0.38980(6) 0.0416(4) Uani 1 1 d . . . . .
I6 I 0.47942(11) 0.05493(7) 0.26249(6) 0.0457(4) Uani 1 1 d . . . . .
I7 I 0.97372(11) 0.07711(7) 0.18845(6) 0.0470(4) Uani 1 1 d . . . . .
I8 I 1.08008(11) 0.23396(7) 0.15361(6) 0.0503(5) Uani 1 1 d . . . . .
N1 N 0.7606(11) 0.3547(7) 0.2878(6) 0.027(3) Uani 1 1 d . U . . .
N2 N 0.6609(11) 0.2911(7) 0.3782(5) 0.025(3) Uani 1 1 d . U . . .
N3 N 0.6526(10) 0.1849(7) 0.3271(6) 0.024(3) Uani 1 1 d . U . . .
N4 N 0.7888(11) 0.2360(7) 0.2464(6) 0.030(3) Uani 1 1 d . U . . .
C1 C 0.7950(15) 0.3773(9) 0.2374(7) 0.031(3) Uani 1 1 d . U . . .
C2 C 0.7661(14) 0.4463(9) 0.2267(7) 0.032(3) Uani 1 1 d . U . . .
C3 C 0.7190(15) 0.4653(9) 0.2703(8) 0.033(3) Uani 1 1 d . U . . .
C4 C 0.7180(14) 0.4088(9) 0.3097(7) 0.030(3) Uani 1 1 d . U . . .
C5 C 0.6962(14) 0.4039(9) 0.3653(8) 0.032(3) Uani 1 1 d . U . . .
C6 C 0.6833(14) 0.3469(9) 0.3970(7) 0.030(3) Uani 1 1 d . U . . .
C7 C 0.6895(14) 0.3297(9) 0.4524(7) 0.031(3) Uani 1 1 d . U . . .
C8 C 0.6582(14) 0.2691(8) 0.4679(7) 0.026(3) Uani 1 1 d . U . . .
C9 C 0.6341(13) 0.2476(8) 0.4197(7) 0.026(3) Uani 1 1 d . U . . .
C10 C 0.5793(13) 0.1938(8) 0.4161(8) 0.026(3) Uani 1 1 d . U . . .
C11 C 0.5782(13) 0.1719(8) 0.3696(7) 0.024(3) Uani 1 1 d . U . . .
C12 C 0.5132(13) 0.1268(8) 0.3540(7) 0.025(3) Uani 1 1 d . U . . .
C13 C 0.5545(14) 0.1111(8) 0.3075(7) 0.027(3) Uani 1 1 d . U . . .
C14 C 0.6415(14) 0.1445(9) 0.2921(7) 0.027(3) Uani 1 1 d . U . . .
C15 C 0.7200(14) 0.1324(9) 0.2528(7) 0.029(3) Uani 1 1 d . U . . .
C16 C 0.7995(15) 0.1738(10) 0.2370(7) 0.034(3) Uani 1 1 d . U . . .
C17 C 0.8964(14) 0.1647(9) 0.2043(8) 0.036(3) Uani 1 1 d . U . . .
C18 C 0.9368(14) 0.2227(10) 0.1905(8) 0.037(3) Uani 1 1 d . U . . .
C19 C 0.8648(14) 0.2685(9) 0.2149(7) 0.034(3) Uani 1 1 d . U . . .
C20 C 0.8599(14) 0.3384(9) 0.2069(8) 0.034(3) Uani 1 1 d . U . . .
C21 C 0.6792(15) 0.4655(9) 0.3895(7) 0.032(3) Uani 1 1 d . U . . .
C22 C 0.7607(15) 0.5027(9) 0.3884(7) 0.032(3) Uani 1 1 d . U . . .
H22A H 0.8255 0.4917 0.3702 0.039 Uiso 1 1 calc R U . . .
C23 C 0.7457(15) 0.5574(9) 0.4147(7) 0.034(3) Uani 1 1 d . U . . .
H23A H 0.8013 0.5833 0.4153 0.041 Uiso 1 1 calc R U . . .
C24 C 0.6512(16) 0.5736(9) 0.4395(8) 0.038(3) Uani 1 1 d . U . . .
C25 C 0.5685(15) 0.5376(9) 0.4404(7) 0.033(3) Uani 1 1 d . U . . .
H25A H 0.5027 0.5501 0.4568 0.040 Uiso 1 1 calc R U . . .
C26 C 0.5860(14) 0.4806(9) 0.4157(7) 0.031(3) Uani 1 1 d . U . . .
H26A H 0.5322 0.4528 0.4174 0.038 Uiso 1 1 calc R U . . .
C27 C 0.5237(14) 0.1619(9) 0.4624(7) 0.029(3) Uani 1 1 d . U . . .
C28 C 0.4390(14) 0.1998(9) 0.4899(8) 0.036(4) Uani 1 1 d . U . . .
H28A H 0.4212 0.2443 0.4776 0.043 Uiso 1 1 calc R U . . .
C29 C 0.3893(15) 0.1704(9) 0.5316(8) 0.040(4) Uani 1 1 d . U . . .
H29A H 0.3316 0.1937 0.5477 0.048 Uiso 1 1 calc R U . . .
C30 C 0.4167(16) 0.1077(10) 0.5529(9) 0.050(4) Uani 1 1 d . U . . .
C31 C 0.4984(15) 0.0700(9) 0.5306(8) 0.040(4) Uani 1 1 d . U . . .
H31A H 0.5185 0.0270 0.5463 0.048 Uiso 1 1 calc R U . . .
C32 C 0.5503(14) 0.0981(9) 0.4838(7) 0.033(3) Uani 1 1 d . U . . .
H32A H 0.6043 0.0730 0.4666 0.039 Uiso 1 1 calc R U . . .
C33 C 0.7279(14) 0.0736(9) 0.2260(7) 0.030(3) Uani 1 1 d . U . . .
C34 C 0.7392(14) 0.0125(9) 0.2558(8) 0.033(3) Uani 1 1 d . U . . .
H34A H 0.7465 0.0088 0.2927 0.040 Uiso 1 1 calc R U . . .
C35 C 0.7399(15) -0.0412(10) 0.2334(8) 0.041(3) Uani 1 1 d . U . . .
H35A H 0.7494 -0.0825 0.2542 0.049 Uiso 1 1 calc R U . . .
C36 C 0.7267(16) -0.0370(10) 0.1802(8) 0.047(3) Uani 1 1 d . U . . .
C37 C 0.7110(15) 0.0233(10) 0.1492(8) 0.043(3) Uani 1 1 d . U . . .
H37A H 0.6983 0.0255 0.1131 0.051 Uiso 1 1 calc R U . . .
C38 C 0.7137(14) 0.0818(10) 0.1713(7) 0.034(3) Uani 1 1 d . U . . .
H38A H 0.7064 0.1233 0.1507 0.041 Uiso 1 1 calc R U . . .
C39 C 0.9263(14) 0.3696(10) 0.1638(8) 0.040(3) Uani 1 1 d . U . . .
C40 C 0.9205(14) 0.3611(10) 0.1098(8) 0.045(4) Uani 1 1 d . U . . .
H40A H 0.8745 0.3324 0.1014 0.054 Uiso 1 1 calc R U . . .
C41 C 0.9794(15) 0.3932(10) 0.0706(8) 0.054(4) Uani 1 1 d . U . . .
H41A H 0.9688 0.3932 0.0344 0.064 Uiso 1 1 calc R U . . .
C42 C 1.0568(16) 0.4264(11) 0.0864(9) 0.057(4) Uani 1 1 d . U . . .
C43 C 1.0693(15) 0.4340(10) 0.1368(9) 0.052(4) Uani 1 1 d . U . . .
H43A H 1.1230 0.4577 0.1446 0.063 Uiso 1 1 calc R U . . .
C44 C 1.0040(14) 0.4074(10) 0.1757(9) 0.046(4) Uani 1 1 d . U . . .
H44A H 1.0099 0.4138 0.2111 0.055 Uiso 1 1 calc R U . . .
C45 C 0.6324(9) 0.6296(6) 0.4691(5) 0.048(3) Uani 1 1 d D U . . .
F1 F 0.7062(8) 0.6703(5) 0.4578(4) 0.058(3) Uani 1 1 d D U . . .
F2 F 0.5435(8) 0.6650(6) 0.4582(5) 0.070(4) Uani 1 1 d D U . . .
F3 F 0.6272(9) 0.6138(5) 0.5215(4) 0.066(3) Uani 1 1 d D U . . .
C46 C 0.3652(11) 0.0763(6) 0.6030(6) 0.075(4) Uani 1 1 d D U . . .
F4 F 0.2853(9) 0.1129(5) 0.6227(5) 0.088(4) Uani 1 1 d D U . . .
F5 F 0.3276(12) 0.0213(6) 0.5977(6) 0.122(5) Uani 1 1 d D U . . .
F6 F 0.4252(10) 0.0593(8) 0.6434(6) 0.130(5) Uani 1 1 d D U . . .
C47 C 0.7252(10) -0.0946(7) 0.1530(5) 0.065(4) Uani 1 1 d D U . . .
F7 F 0.6411(8) -0.0949(6) 0.1266(5) 0.077(4) Uani 1 1 d D U . . .
F8 F 0.8043(9) -0.1003(7) 0.1168(5) 0.088(4) Uani 1 1 d D U . . .
F9 F 0.7323(13) -0.1511(6) 0.1843(5) 0.108(5) Uani 1 1 d D U . . .
C48 C 1.1270(10) 0.4594(6) 0.0427(6) 0.077(4) Uani 1 1 d D U . . .
F10 F 1.2272(8) 0.4516(6) 0.0529(5) 0.095(5) Uani 1 1 d D U . . .
F11 F 1.1035(10) 0.5235(6) 0.0354(6) 0.110(5) Uani 1 1 d D U . . .
F12 F 1.1257(10) 0.4421(7) -0.0051(5) 0.110(4) Uani 1 1 d D U . . .
Cu2 Cu 0.25152(18) 0.13934(11) 0.23390(9) 0.0334(7) Uani 1 1 d . . . . .
I1A I 0.26149(16) -0.13925(9) 0.32844(7) 0.0807(6) Uani 1 1 d . . . . .
I2A I 0.38108(13) -0.13260(8) 0.19526(7) 0.0669(5) Uani 1 1 d . . . . .
I3A I 0.25766(14) 0.10978(8) 0.00702(6) 0.0642(5) Uani 1 1 d . . . . .
I4A I 0.32034(15) 0.27393(8) 0.01637(6) 0.0709(6) Uani 1 1 d . . . . .
I5A I 0.55125(10) 0.34171(7) 0.21800(6) 0.0478(4) Uani 1 1 d . . . . .
I6A I 0.39880(11) 0.34267(7) 0.34448(6) 0.0453(4) Uani 1 1 d . . . . .
I7A I -0.07527(11) 0.25274(8) 0.38123(6) 0.0530(5) Uani 1 1 d . . . . .
I8A I -0.11954(11) 0.08243(8) 0.38344(6) 0.0527(5) Uani 1 1 d . . . . .
N1A N 0.2275(11) 0.0470(8) 0.2339(6) 0.032(3) Uani 1 1 d . U . . .
N2A N 0.3169(11) 0.1445(7) 0.1609(5) 0.026(3) Uani 1 1 d . U . . .
N3A N 0.2943(11) 0.2240(7) 0.2384(6) 0.028(3) Uani 1 1 d . U . . .
N4A N 0.1651(11) 0.1396(8) 0.3004(6) 0.033(3) Uani 1 1 d . U . . .
C1A C 0.1997(14) 0.0074(10) 0.2767(8) 0.035(3) Uani 1 1 d . U . . .
C2A C 0.2457(14) -0.0573(9) 0.2710(8) 0.034(3) Uani 1 1 d . U . . .
C3A C 0.2931(14) -0.0569(10) 0.2233(8) 0.037(3) Uani 1 1 d . U . . .
C4A C 0.2738(14) 0.0109(10) 0.1982(8) 0.033(3) Uani 1 1 d . U . . .
C5A C 0.2950(14) 0.0359(9) 0.1456(7) 0.033(3) Uani 1 1 d . U . . .
C6A C 0.3009(14) 0.1011(9) 0.1284(7) 0.031(3) Uani 1 1 d . U . . .
C7A C 0.3021(15) 0.1400(9) 0.0742(7) 0.034(3) Uani 1 1 d . U . . .
C8A C 0.3291(15) 0.1981(9) 0.0769(7) 0.036(3) Uani 1 1 d . U . . .
C9A C 0.3482(14) 0.2018(9) 0.1327(7) 0.030(3) Uani 1 1 d . U . . .
C10A C 0.3866(14) 0.2490(9) 0.1542(7) 0.028(3) Uani 1 1 d . U . . .
C11A C 0.3700(14) 0.2539(9) 0.2087(7) 0.030(3) Uani 1 1 d . U . . .
C12A C 0.4128(14) 0.2982(9) 0.2354(8) 0.033(3) Uani 1 1 d . U . . .
C13A C 0.3606(14) 0.2970(9) 0.2821(7) 0.029(3) Uani 1 1 d . U . . .
C14A C 0.2802(14) 0.2540(9) 0.2817(7) 0.028(3) Uani 1 1 d . U . . .
C15A C 0.1953(14) 0.2461(9) 0.3198(7) 0.033(3) Uani 1 1 d . U . . .
C16A C 0.1307(15) 0.1963(10) 0.3203(8) 0.038(3) Uani 1 1 d . U . . .
C17A C 0.0349(14) 0.1851(10) 0.3529(8) 0.037(3) Uani 1 1 d . U . . .
C18A C 0.0207(14) 0.1214(10) 0.3516(7) 0.034(3) Uani 1 1 d . U . . .
C19A C 0.1012(14) 0.0930(10) 0.3220(7) 0.034(3) Uani 1 1 d . U . . .
C20A C 0.1288(15) 0.0272(10) 0.3156(8) 0.039(3) Uani 1 1 d . U . . .
C21A C 0.3163(16) -0.0086(10) 0.1052(8) 0.043(3) Uani 1 1 d . U . . .
C22A C 0.2376(17) -0.0473(10) 0.0957(9) 0.052(4) Uani 1 1 d . U . . .
H22B H 0.1739 -0.0449 0.1167 0.062 Uiso 1 1 calc R U . . .
C23A C 0.2488(19) -0.0871(11) 0.0585(9) 0.061(4) Uani 1 1 d . U . . .
H23B H 0.1928 -0.1101 0.0522 0.073 Uiso 1 1 calc R U . . .
C24A C 0.340(2) -0.0938(11) 0.0305(10) 0.070(4) Uani 1 1 d . U . . .
C25A C 0.427(2) -0.0598(11) 0.0414(9) 0.065(4) Uani 1 1 d . U . . .
H25B H 0.4936 -0.0674 0.0236 0.078 Uiso 1 1 calc R U . . .
C26A C 0.4128(17) -0.0179(11) 0.0765(8) 0.052(4) Uani 1 1 d . U . . .
H26B H 0.4682 0.0059 0.0820 0.063 Uiso 1 1 calc R U . . .
C27A C 0.4480(15) 0.2953(9) 0.1175(7) 0.034(3) Uani 1 1 d . U . . .
C28A C 0.5441(15) 0.2733(10) 0.0957(7) 0.041(4) Uani 1 1 d . U . . .
H28B H 0.5694 0.2289 0.1034 0.049 Uiso 1 1 calc R U . . .
C29A C 0.6029(16) 0.3158(10) 0.0629(8) 0.045(4) Uani 1 1 d . U . . .
H29B H 0.6663 0.3000 0.0460 0.054 Uiso 1 1 calc R U . . .
C30A C 0.5700(16) 0.3818(10) 0.0542(8) 0.044(3) Uani 1 1 d . U . . .
C31A C 0.4723(15) 0.4015(10) 0.0765(8) 0.040(4) Uani 1 1 d . U . . .
H31B H 0.4441 0.4452 0.0680 0.048 Uiso 1 1 calc R U . . .
C32A C 0.4167(15) 0.3597(9) 0.1102(7) 0.035(4) Uani 1 1 d . U . . .
H32B H 0.3553 0.3756 0.1288 0.042 Uiso 1 1 calc R U . . .
C33A C 0.1610(14) 0.2972(10) 0.3557(8) 0.036(3) Uani 1 1 d . U . . .
C34A C 0.1300(15) 0.3618(10) 0.3324(9) 0.043(4) Uani 1 1 d . U . . .
H34B H 0.1281 0.3726 0.2952 0.051 Uiso 1 1 calc R U . . .
C35A C 0.1023(16) 0.4093(11) 0.3659(9) 0.052(4) Uani 1 1 d . U . . .
H35B H 0.0811 0.4529 0.3520 0.063 Uiso 1 1 calc R U . . .
C36A C 0.1067(16) 0.3908(11) 0.4187(9) 0.052(3) Uani 1 1 d . U . . .
C37A C 0.1398(15) 0.3279(11) 0.4411(9) 0.045(4) Uani 1 1 d . U . . .
H37B H 0.1439 0.3172 0.4781 0.054 Uiso 1 1 calc R U . . .
C38A C 0.1645(15) 0.2846(11) 0.4104(8) 0.042(4) Uani 1 1 d . U . . .
H38B H 0.1863 0.2418 0.4258 0.050 Uiso 1 1 calc R U . . .
C39A C 0.0798(16) -0.0229(11) 0.3559(8) 0.053(3) Uani 1 1 d . U . . .
C40A C 0.0993(17) -0.0229(12) 0.4066(9) 0.065(4) Uani 1 1 d . U . . .
H40B H 0.1440 0.0060 0.4160 0.078 Uiso 1 1 calc R U . . .
C41A C 0.0502(18) -0.0683(12) 0.4461(10) 0.078(4) Uani 1 1 d . U . . .
H41B H 0.0616 -0.0695 0.4823 0.093 Uiso 1 1 calc R U . . .
C42A C -0.0138(19) -0.1102(14) 0.4310(10) 0.086(4) Uani 1 1 d . U . . .
C43A C -0.0280(17) -0.1106(13) 0.3763(10) 0.078(4) Uani 1 1 d . U . . .
H43B H -0.0623 -0.1436 0.3651 0.093 Uiso 1 1 calc R U . . .
C44A C 0.0103(16) -0.0609(11) 0.3403(9) 0.064(4) Uani 1 1 d . U . . .
H44B H -0.0110 -0.0531 0.3052 0.077 Uiso 1 1 calc R U . . .
C45A C 0.3675(12) -0.1396(7) -0.0087(6) 0.086(4) Uani 1 1 d D U . . .
F1A F 0.386(3) -0.124(2) -0.0606(7) 0.091(7) Uani 0.317(18) 1 d D U P A 3
F2A F 0.457(2) -0.1727(18) 0.0069(16) 0.079(6) Uani 0.317(18) 1 d D U P A 3
F3A F 0.301(3) -0.1846(17) -0.0019(18) 0.092(6) Uani 0.317(18) 1 d D U P A 3
F1B F 0.399(2) -0.2005(8) 0.0098(8) 0.105(6) Uani 0.683(18) 1 d D U P A 4
F2B F 0.2835(12) -0.1448(10) -0.0345(8) 0.086(5) Uani 0.683(18) 1 d D U P A 4
F3B F 0.4366(15) -0.1190(9) -0.0471(7) 0.076(5) Uani 0.683(18) 1 d D U P A 4
C46A C 0.6338(10) 0.4264(6) 0.0199(5) 0.059(4) Uani 1 1 d D U . . .
F4A F 0.6182(9) 0.4297(5) -0.0309(4) 0.066(3) Uani 1 1 d D U . . .
F5A F 0.6179(9) 0.4872(5) 0.0304(5) 0.078(4) Uani 1 1 d D U . . .
F6A F 0.7352(8) 0.4098(6) 0.0236(5) 0.102(5) Uani 1 1 d D U . . .
C47A C 0.0768(10) 0.4397(7) 0.4538(6) 0.072(4) Uani 1 1 d D U . . .
F7A F 0.1516(9) 0.4774(7) 0.4564(6) 0.097(4) Uani 1 1 d D U . . .
F8A F -0.0043(10) 0.4799(7) 0.4381(6) 0.106(5) Uani 1 1 d D U . . .
F9A F 0.0531(12) 0.4179(7) 0.5044(5) 0.114(5) Uani 1 1 d D U . . .
C48A C -0.0581(11) -0.1596(8) 0.4724(6) 0.107(5) Uani 1 1 d D U . . .
F10A F -0.1428(14) -0.1830(12) 0.4598(9) 0.112(6) Uani 0.66(2) 1 d D U P B 1
F11A F 0.0117(13) -0.2113(10) 0.4805(10) 0.114(6) Uani 0.66(2) 1 d D U P B 1
F12A F -0.082(2) -0.1421(11) 0.5200(7) 0.117(6) Uani 0.66(2) 1 d D U P B 1
F10B F -0.012(3) -0.197(2) 0.5120(15) 0.121(8) Uani 0.34(2) 1 d D U P B 2
F11B F -0.136(3) -0.1243(15) 0.4952(18) 0.114(7) Uani 0.34(2) 1 d D U P B 2
F12B F -0.105(3) -0.2001(19) 0.4489(17) 0.110(7) Uani 0.34(2) 1 d D U P B 2

loop_
_atom_site_aniso_label
_atom_site_aniso_U_11
_atom_site_aniso_U_22
_atom_site_aniso_U_33
_atom_site_aniso_U_23
_atom_site_aniso_U_13
_atom_site_aniso_U_12
Cu1 0.0281(15) 0.0266(14) 0.0350(15) 0.0020(12) -0.0015(12) -0.0084(11)
I1 0.0732(12) 0.0441(10) 0.0519(10) 0.0137(8) 0.0008(9) -0.0029(8)
I2 0.0748(12) 0.0343(9) 0.0615(11) 0.0035(8) -0.0060(9) 0.0007(8)
I3 0.0587(11) 0.0448(10) 0.0496(10) -0.0076(8) -0.0169(8) -0.0152(8)
I4 0.0690(11) 0.0461(10) 0.0464(10) 0.0046(8) -0.0121(8) -0.0087(8)
I5 0.0284(8) 0.0368(9) 0.0581(10) 0.0035(8) -0.0032(7) -0.0109(7)
I6 0.0366(9) 0.0443(9) 0.0608(10) -0.0111(8) -0.0137(8) -0.0124(7)
I7 0.0410(9) 0.0469(10) 0.0521(10) -0.0071(8) -0.0013(8) -0.0006(7)
I8 0.0338(9) 0.0574(10) 0.0533(10) 0.0100(8) 0.0026(7) -0.0048(7)
N1 0.027(7) 0.027(6) 0.028(6) 0.000(5) -0.010(5) -0.014(6)
N2 0.028(6) 0.023(6) 0.025(6) -0.011(5) 0.008(6) -0.002(5)
N3 0.019(6) 0.017(6) 0.036(6) -0.001(5) -0.010(5) 0.003(5)
N4 0.027(6) 0.036(6) 0.027(7) -0.002(6) -0.005(5) -0.006(5)
C1 0.032(7) 0.031(6) 0.031(6) 0.000(5) -0.008(5) -0.010(6)
C2 0.037(8) 0.030(6) 0.029(7) -0.001(6) -0.009(6) -0.007(6)
C3 0.039(8) 0.030(6) 0.036(7) -0.009(6) -0.007(7) -0.015(6)
C4 0.034(7) 0.027(6) 0.033(5) -0.007(5) -0.013(6) -0.016(6)
C5 0.035(6) 0.028(5) 0.037(5) -0.007(5) -0.008(6) -0.011(5)
C6 0.031(6) 0.024(5) 0.035(6) -0.007(5) -0.002(6) -0.004(6)
C7 0.036(7) 0.025(7) 0.035(6) -0.012(6) 0.005(7) -0.006(6)
C8 0.032(7) 0.021(7) 0.026(6) -0.008(5) 0.009(7) -0.002(6)
C9 0.026(6) 0.023(6) 0.029(6) -0.009(5) 0.005(6) -0.004(5)
C10 0.020(6) 0.018(6) 0.041(6) -0.004(5) -0.002(5) -0.001(5)
C11 0.015(6) 0.017(6) 0.039(6) -0.004(5) -0.009(5) 0.005(5)
C12 0.012(7) 0.021(7) 0.041(7) -0.006(6) -0.007(6) 0.007(5)
C13 0.022(7) 0.024(7) 0.036(7) -0.006(6) -0.014(6) 0.001(6)
C14 0.023(6) 0.020(6) 0.036(6) -0.003(5) -0.008(5) 0.005(5)
C15 0.027(6) 0.029(6) 0.029(6) -0.001(5) -0.005(5) 0.004(5)
C16 0.030(6) 0.040(6) 0.031(7) -0.004(6) -0.005(5) -0.002(5)
C17 0.030(7) 0.036(6) 0.038(8) 0.004(6) -0.003(6) 0.004(6)
C18 0.027(7) 0.038(7) 0.041(8) 0.006(7) -0.002(6) -0.001(6)
C19 0.027(7) 0.037(5) 0.036(7) 0.002(6) -0.003(6) -0.004(5)
C20 0.027(6) 0.036(5) 0.038(6) 0.001(5) -0.007(5) -0.007(5)
C21 0.035(6) 0.026(6) 0.037(6) -0.003(5) -0.009(6) -0.018(5)
C22 0.031(7) 0.028(7) 0.043(8) -0.009(6) -0.010(6) -0.014(6)
C23 0.035(7) 0.028(7) 0.046(8) -0.009(6) -0.018(6) -0.016(6)
C24 0.041(7) 0.031(6) 0.048(7) -0.011(5) -0.016(6) -0.006(5)
C25 0.034(7) 0.032(7) 0.037(8) -0.004(6) -0.021(6) -0.007(6)
C26 0.034(7) 0.031(7) 0.033(8) -0.003(6) -0.014(6) -0.014(6)
C27 0.025(6) 0.022(6) 0.040(6) -0.002(5) -0.002(5) -0.003(5)
C28 0.032(7) 0.029(7) 0.047(8) -0.007(6) -0.001(6) -0.004(6)
C29 0.030(7) 0.032(7) 0.056(8) -0.008(6) 0.007(6) -0.004(6)
C30 0.044(7) 0.038(7) 0.062(7) 0.000(6) 0.016(6) -0.004(6)
C31 0.040(8) 0.026(7) 0.049(8) 0.004(6) 0.006(6) -0.001(6)
C32 0.028(7) 0.023(7) 0.043(7) 0.001(6) 0.002(6) 0.000(6)
C33 0.026(6) 0.035(6) 0.027(6) -0.005(5) -0.002(6) 0.002(6)
C34 0.037(8) 0.034(6) 0.027(7) -0.010(5) 0.001(7) 0.007(7)
C35 0.048(8) 0.039(7) 0.035(7) -0.013(6) 0.001(7) 0.008(7)
C36 0.058(7) 0.048(6) 0.035(7) -0.012(5) 0.000(6) -0.005(7)
C37 0.051(8) 0.051(7) 0.027(7) -0.009(6) 0.009(7) -0.012(8)
C38 0.037(8) 0.040(7) 0.024(6) -0.003(6) 0.002(7) -0.002(7)
C39 0.029(6) 0.048(7) 0.038(6) 0.012(6) -0.008(5) -0.008(5)
C40 0.034(7) 0.060(8) 0.035(6) 0.025(7) -0.007(6) -0.016(6)
C41 0.037(7) 0.065(8) 0.048(7) 0.036(7) -0.003(7) -0.019(6)
C42 0.036(6) 0.064(7) 0.060(7) 0.035(7) -0.004(6) -0.018(6)
C43 0.033(7) 0.055(8) 0.061(7) 0.026(7) -0.006(7) -0.012(6)
C44 0.030(7) 0.052(8) 0.051(7) 0.016(7) -0.012(6) -0.008(6)
C45 0.051(7) 0.038(7) 0.062(7) -0.023(6) -0.012(7) -0.010(6)
F1 0.062(7) 0.033(7) 0.087(8) -0.033(6) -0.005(7) -0.013(6)
F2 0.055(7) 0.059(8) 0.105(9) -0.051(7) -0.013(7) 0.009(6)
F3 0.082(9) 0.059(8) 0.060(7) -0.031(6) 0.010(6) 0.002(7)
C46 0.068(9) 0.065(8) 0.078(8) 0.009(7) 0.036(6) -0.001(7)
F4 0.080(9) 0.070(8) 0.088(10) 0.024(7) 0.053(7) 0.019(7)
F5 0.155(12) 0.086(9) 0.115(11) -0.017(8) 0.105(9) -0.052(9)
F6 0.096(10) 0.155(13) 0.106(10) 0.066(10) 0.013(8) 0.010(9)
C47 0.090(8) 0.063(7) 0.049(8) -0.025(6) -0.003(6) -0.009(9)
F7 0.081(8) 0.098(10) 0.064(8) -0.044(7) 0.008(6) -0.032(8)
F8 0.088(8) 0.098(10) 0.096(9) -0.074(8) 0.010(7) -0.021(8)
F9 0.209(14) 0.057(7) 0.066(9) -0.032(6) -0.017(8) -0.007(9)
C48 0.049(7) 0.088(8) 0.078(7) 0.047(8) 0.003(8) -0.027(7)
F10 0.045(6) 0.106(10) 0.113(10) 0.069(9) 0.003(7) -0.030(7)
F11 0.077(9) 0.092(8) 0.130(11) 0.073(7) 0.018(9) -0.006(7)
F12 0.080(9) 0.164(11) 0.065(8) 0.046(8) 0.022(7) -0.025(9)
Cu2 0.0294(15) 0.0369(16) 0.0337(15) -0.0006(12) 0.0002(12) -0.0107(12)
I1A 0.1098(16) 0.0608(12) 0.0635(12) 0.0167(10) -0.0129(11) -0.0010(11)
I2A 0.0707(12) 0.0456(11) 0.0785(13) -0.0024(9) 0.0042(10) 0.0055(9)
I3A 0.0947(14) 0.0610(12) 0.0396(10) -0.0124(9) -0.0044(9) -0.0119(10)
I4A 0.1130(15) 0.0609(12) 0.0382(10) 0.0091(9) -0.0093(10) -0.0250(11)
I5A 0.0353(9) 0.0558(10) 0.0518(10) 0.0041(8) -0.0061(7) -0.0166(7)
I6A 0.0458(10) 0.0434(9) 0.0503(10) -0.0087(8) -0.0129(8) -0.0101(7)
I7A 0.0282(9) 0.0761(12) 0.0578(11) -0.0240(9) -0.0026(8) 0.0004(8)
I8A 0.0323(9) 0.0857(12) 0.0428(10) -0.0082(9) 0.0011(7) -0.0214(8)
N1A 0.023(7) 0.044(6) 0.029(6) -0.002(5) -0.005(5) -0.003(6)
N2A 0.026(6) 0.031(6) 0.020(6) -0.004(5) 0.006(6) -0.008(6)
N3A 0.030(6) 0.027(7) 0.026(6) 0.003(5) -0.008(5) -0.002(5)
N4A 0.023(6) 0.044(6) 0.033(7) 0.001(6) -0.007(5) -0.012(5)
C1A 0.025(7) 0.046(6) 0.033(6) 0.002(5) -0.011(5) -0.005(6)
C2A 0.023(7) 0.043(7) 0.040(7) -0.002(6) -0.013(6) -0.014(6)
C3A 0.025(7) 0.044(7) 0.042(7) -0.003(6) -0.004(6) -0.014(6)
C4A 0.022(6) 0.044(7) 0.034(6) -0.003(5) -0.004(6) -0.009(6)
C5A 0.033(6) 0.038(6) 0.031(6) -0.008(4) -0.001(6) -0.009(6)
C6A 0.032(6) 0.040(6) 0.023(6) -0.005(5) 0.002(6) -0.009(6)
C7A 0.041(8) 0.040(7) 0.019(6) -0.002(5) -0.002(7) -0.001(7)
C8A 0.041(8) 0.037(7) 0.026(6) 0.000(6) 0.005(7) 0.002(7)
C9A 0.032(7) 0.027(6) 0.027(6) 0.000(5) 0.004(6) 0.000(5)
C10A 0.029(6) 0.023(6) 0.031(5) 0.004(5) -0.002(5) -0.001(5)
C11A 0.031(6) 0.026(6) 0.031(5) 0.003(5) -0.007(5) -0.001(5)
C12A 0.033(7) 0.031(7) 0.033(7) 0.001(6) -0.004(6) -0.003(6)
C13A 0.030(7) 0.028(7) 0.030(7) -0.007(6) -0.006(6) -0.002(6)
C14A 0.030(6) 0.027(6) 0.026(6) 0.000(5) -0.008(5) -0.004(5)
C15A 0.029(6) 0.036(6) 0.032(6) 0.001(5) -0.006(5) -0.003(5)
C16A 0.031(6) 0.044(6) 0.038(7) 0.000(6) -0.005(6) -0.010(5)
C17A 0.029(7) 0.047(7) 0.037(8) -0.002(7) -0.009(6) -0.010(6)
C18A 0.022(7) 0.051(7) 0.031(8) -0.003(7) -0.007(6) -0.014(6)
C19A 0.017(6) 0.052(6) 0.032(7) 0.001(6) -0.004(5) -0.009(5)
C20A 0.030(6) 0.052(6) 0.031(6) 0.007(6) -0.008(5) -0.009(5)
C21A 0.048(7) 0.041(7) 0.038(7) -0.010(5) 0.008(6) -0.003(6)
C22A 0.059(8) 0.047(8) 0.052(8) -0.021(6) 0.009(7) -0.008(7)
C23A 0.077(9) 0.044(8) 0.065(9) -0.025(7) 0.012(7) -0.009(7)
C24A 0.092(9) 0.050(7) 0.068(8) -0.024(6) 0.020(7) -0.008(7)
C25A 0.079(9) 0.049(9) 0.063(9) -0.015(7) 0.026(7) -0.003(7)
C26A 0.055(8) 0.048(8) 0.052(8) -0.012(6) 0.016(7) -0.002(7)
C27A 0.037(6) 0.034(6) 0.031(6) 0.000(6) -0.002(5) -0.011(6)
C28A 0.049(7) 0.037(7) 0.033(8) 0.004(7) 0.011(6) -0.010(6)
C29A 0.047(7) 0.045(7) 0.039(8) 0.006(7) 0.010(6) -0.015(6)
C30A 0.043(6) 0.046(6) 0.041(7) 0.010(6) -0.001(6) -0.017(6)
C31A 0.039(7) 0.040(7) 0.042(8) 0.006(7) -0.006(6) -0.015(6)
C32A 0.039(7) 0.035(6) 0.031(7) 0.000(7) 0.001(6) -0.014(6)
C33A 0.030(7) 0.042(6) 0.035(6) -0.006(5) 0.001(6) -0.003(6)
C34A 0.036(8) 0.045(7) 0.046(7) -0.012(6) 0.004(7) 0.003(7)
C35A 0.042(8) 0.054(8) 0.060(7) -0.019(6) 0.006(8) 0.009(7)
C36A 0.043(7) 0.057(7) 0.058(7) -0.028(6) 0.010(7) 0.001(6)
C37A 0.039(8) 0.056(8) 0.041(7) -0.018(6) 0.013(7) -0.007(7)
C38A 0.040(8) 0.047(8) 0.038(7) -0.008(6) 0.004(7) -0.001(7)
C39A 0.040(7) 0.071(7) 0.044(6) 0.023(6) -0.009(6) -0.020(6)
C40A 0.047(8) 0.092(9) 0.049(7) 0.028(7) -0.017(7) -0.023(7)
C41A 0.058(9) 0.109(9) 0.055(8) 0.041(7) -0.017(7) -0.023(7)
C42A 0.060(8) 0.118(9) 0.069(7) 0.047(7) -0.013(7) -0.037(6)
C43A 0.058(9) 0.099(9) 0.069(8) 0.037(8) -0.016(8) -0.036(7)
C44A 0.050(8) 0.082(9) 0.056(8) 0.029(7) -0.015(7) -0.031(7)
C45A 0.115(10) 0.059(8) 0.085(9) -0.034(7) 0.023(7) -0.003(7)
F1A 0.119(15) 0.075(13) 0.083(10) -0.044(10) 0.018(11) -0.002(13)
F2A 0.123(13) 0.039(13) 0.083(12) -0.047(11) 0.015(12) -0.015(10)
F3A 0.123(14) 0.062(12) 0.100(14) -0.050(10) 0.025(13) -0.009(11)
F1B 0.165(15) 0.053(9) 0.097(11) -0.033(8) 0.014(12) 0.000(10)
F2B 0.111(11) 0.063(11) 0.091(12) -0.051(9) 0.032(9) -0.015(9)
F3B 0.099(12) 0.063(10) 0.077(10) -0.050(8) 0.013(9) -0.019(9)
C46A 0.055(7) 0.059(7) 0.056(7) 0.019(7) 0.004(7) -0.024(7)
F4A 0.088(8) 0.055(8) 0.048(6) 0.015(6) 0.020(6) -0.021(7)
F5A 0.100(9) 0.060(7) 0.073(8) 0.008(6) 0.012(8) -0.039(7)
F6A 0.054(7) 0.107(9) 0.119(11) 0.073(9) 0.008(7) -0.023(7)
C47A 0.070(8) 0.070(8) 0.084(8) -0.046(7) 0.009(8) 0.004(6)
F7A 0.081(9) 0.098(10) 0.130(11) -0.074(9) 0.006(8) -0.012(7)
F8A 0.089(9) 0.111(11) 0.139(11) -0.104(9) -0.037(9) 0.035(8)
F9A 0.151(13) 0.112(12) 0.088(8) -0.065(8) 0.033(8) -0.012(9)
C48A 0.076(9) 0.139(10) 0.087(8) 0.069(8) -0.013(8) -0.037(7)
F10A 0.065(10) 0.146(14) 0.102(12) 0.081(10) 0.000(10) -0.051(9)
F11A 0.082(11) 0.147(12) 0.090(13) 0.076(10) -0.012(10) -0.031(9)
F12A 0.094(13) 0.149(13) 0.085(10) 0.075(10) -0.001(10) -0.035(10)
F10B 0.091(14) 0.159(15) 0.089(13) 0.077(11) -0.014(12) -0.029(11)
F11B 0.084(13) 0.148(14) 0.084(13) 0.081(11) 0.004(10) -0.037(11)
F12B 0.070(14) 0.139(13) 0.103(13) 0.075(10) -0.009(12) -0.049(10)

loop_
_atom_type_symbol
_atom_type_description
_atom_type_scat_dispersion_real
_atom_type_scat_dispersion_imag
_atom_type_scat_source
C C 0.0040 0.0020 'Calculated using XDISP in WinGX (Farrugia, 1999)'
H H 0.0000 0.0000 'Calculated using XDISP in WinGX (Farrugia, 1999)'
N N 0.0076 0.0040 'Calculated using XDISP in WinGX (Farrugia, 1999)'
F F 0.0211 0.0125 'Calculated using XDISP in WinGX (Farrugia, 1999)'
Cu Cu 0.2913 1.4803 'Calculated using XDISP in WinGX (Farrugia, 1999)'
I I -0.3071 2.1212 'Calculated using XDISP in WinGX (Farrugia, 1999)'

loop_
_geom_angle_atom_site_label_1
_geom_angle_atom_site_label_2
_geom_angle_atom_site_label_3
_geom_angle
N2 Cu1 N3 89.8(6)
N2 Cu1 N1 90.4(6)
N3 Cu1 N1 171.7(6)
N2 Cu1 N4 171.6(6)
N3 Cu1 N4 89.6(6)
N1 Cu1 N4 91.4(6)
C1 N1 C4 105.7(15)
C1 N1 Cu1 123.8(13)
C4 N1 Cu1 123.8(12)
C9 N2 C6 108.4(15)
C9 N2 Cu1 123.1(12)
C6 N2 Cu1 123.8(11)
C14 N3 C11 107.1(14)
C14 N3 Cu1 124.9(12)
C11 N3 Cu1 123.7(12)
C16 N4 C19 107.9(16)
C16 N4 Cu1 125.1(12)
C19 N4 Cu1 123.7(13)
N1 C1 C20 121.5(17)
N1 C1 C2 109.3(18)
C20 C1 C2 128.6(17)
C3 C2 C1 108.1(17)
C3 C2 I1 124.5(15)
C1 C2 I1 126.0(15)
C2 C3 C4 106.9(18)
C2 C3 I2 125.2(15)
C4 C3 I2 126.8(16)
N1 C4 C5 119.5(17)
N1 C4 C3 109.8(17)
C5 C4 C3 129.9(19)
C6 C5 C4 123.4(19)
C6 C5 C21 118.4(18)
C4 C5 C21 118.1(16)
C5 C6 N2 123.2(17)
C5 C6 C7 130.7(18)
N2 C6 C7 106.1(15)
C8 C7 C6 109.9(16)
C8 C7 I3 122.0(14)
C6 C7 I3 127.9(13)
C7 C8 C9 104.8(15)
C7 C8 I4 125.7(14)
C9 C8 I4 127.9(12)
N2 C9 C10 124.0(17)
N2 C9 C8 109.5(14)
C10 C9 C8 126.1(16)
C11 C10 C9 120.0(17)
C11 C10 C27 119.4(16)
C9 C10 C27 120.5(18)
C10 C11 N3 123.6(16)
C10 C11 C12 129.8(17)
N3 C11 C12 106.3(16)
C13 C12 C11 107.0(16)
C13 C12 I5 125.5(13)
C11 C12 I5 126.8(14)
C12 C13 C14 109.2(17)
C12 C13 I6 122.4(13)
C14 C13 I6 127.8(15)
N3 C14 C13 109.9(17)
N3 C14 C15 121.3(16)
C13 C14 C15 127.9(19)
C14 C15 C16 122.7(18)
C14 C15 C33 122.4(16)
C16 C15 C33 114.9(17)
N4 C16 C15 121.4(18)
N4 C16 C17 107.1(16)
C15 C16 C17 131.0(19)
C18 C17 C16 109.4(18)
C18 C17 I7 123.5(15)
C16 C17 I7 126.7(14)
C17 C18 C19 104.9(17)
C17 C18 I8 124.5(16)
C19 C18 I8 129.9(14)
N4 C19 C18 109.8(16)
N4 C19 C20 121.1(18)
C18 C19 C20 128.9(17)
C1 C20 C19 123.6(17)
C1 C20 C39 118.5(18)
C19 C20 C39 117.9(19)
C26 C21 C22 121.5(19)
C26 C21 C5 119.3(16)
C22 C21 C5 119.0(19)
C21 C22 C23 118.2(19)
C21 C22 H22A 120.9
C23 C22 H22A 120.9
C24 C23 C22 120.2(17)
C24 C23 H23A 119.9
C22 C23 H23A 119.9
C23 C24 C25 122(2)
C23 C24 C45 122.2(16)
C25 C24 C45 115.4(18)
C24 C25 C26 117(2)
C24 C25 H25A 121.5
C26 C25 H25A 121.5
C21 C26 C25 120.6(17)
C21 C26 H26A 119.7
C25 C26 H26A 119.7
C32 C27 C10 122.7(19)
C32 C27 C28 118.3(17)
C10 C27 C28 118.9(16)
C29 C28 C27 118.3(18)
C29 C28 H28A 120.9
C27 C28 H28A 120.9
C28 C29 C30 123(2)
C28 C29 H29A 118.5
C30 C29 H29A 118.5
C29 C30 C31 122(2)
C29 C30 C46 123(2)
C31 C30 C46 115.4(17)
C30 C31 C32 117.3(18)
C30 C31 H31A 121.3
C32 C31 H31A 121.3
C27 C32 C31 121(2)
C27 C32 H32A 119.5
C31 C32 H32A 119.5
C34 C33 C38 121.8(19)
C34 C33 C15 119.6(17)
C38 C33 C15 118.3(17)
C35 C34 C33 121.0(19)
C35 C34 H34A 119.5
C33 C34 H34A 119.5
C34 C35 C36 120(2)
C34 C35 H35A 119.8
C36 C35 H35A 119.8
C35 C36 C37 121(2)
C35 C36 C47 123.2(18)
C37 C36 C47 116.3(18)
C36 C37 C38 120.7(19)
C36 C37 H37A 119.6
C38 C37 H37A 119.6
C33 C38 C37 115.5(18)
C33 C38 H38A 122.3
C37 C38 H38A 122.3
C44 C39 C40 117.9(17)
C44 C39 C20 119.2(18)
C40 C39 C20 122.7(17)
C41 C40 C39 121(2)
C41 C40 H40A 119.4
C39 C40 H40A 119.4
C40 C41 C42 116(2)
C40 C41 H41A 121.9
C42 C41 H41A 121.9
C43 C42 C41 125.0(19)
C43 C42 C48 118.4(18)
C41 C42 C48 116.4(19)
C44 C43 C42 119(2)
C44 C43 H43A 120.6
C42 C43 H43A 120.6
C43 C44 C39 120(2)
C43 C44 H44A 119.9
C39 C44 H44A 119.9
F2 C45 F3 105.6(10)
F2 C45 F1 105.7(10)
F3 C45 F1 105.8(10)
F2 C45 C24 112.1(12)
F3 C45 C24 114.5(12)
F1 C45 C24 112.5(13)
F5 C46 F6 103.4(11)
F5 C46 F4 105.5(11)
F6 C46 F4 103.6(11)
F5 C46 C30 112.9(14)
F6 C46 C30 116.1(14)
F4 C46 C30 114.1(14)
F9 C47 F7 105.1(11)
F9 C47 F8 104.1(11)
F7 C47 F8 104.3(10)
F9 C47 C36 114.8(14)
F7 C47 C36 114.7(13)
F8 C47 C36 112.7(13)
F12 C48 F11 104.6(11)
F12 C48 F10 104.7(11)
F11 C48 F10 104.5(10)
F12 C48 C42 116.9(14)
F11 C48 C42 111.5(14)
F10 C48 C42 113.5(13)
N3A Cu2 N4A 91.6(7)
N3A Cu2 N2A 89.5(6)
N4A Cu2 N2A 170.4(6)
N3A Cu2 N1A 171.4(6)
N4A Cu2 N1A 89.5(7)
N2A Cu2 N1A 90.9(6)
C1A N1A C4A 108.0(17)
C1A N1A Cu2 123.9(14)
C4A N1A Cu2 123.4(12)
C6A N2A C9A 111.9(15)
C6A N2A Cu2 121.6(11)
C9A N2A Cu2 122.5(13)
C11A N3A C14A 104.3(15)
C11A N3A Cu2 127.2(14)
C14A N3A Cu2 125.1(11)
C19A N4A C16A 108.4(16)
C19A N4A Cu2 125.6(14)
C16A N4A Cu2 121.8(12)
N1A C1A C20A 122.5(19)
N1A C1A C2A 108.3(18)
C20A C1A C2A 128.7(18)
C3A C2A C1A 109.1(18)
C3A C2A I1A 121.2(16)
C1A C2A I1A 129.0(15)
C2A C3A C4A 104.0(19)
C2A C3A I2A 126.5(16)
C4A C3A I2A 129.3(15)
N1A C4A C5A 122.8(18)
N1A C4A C3A 109.5(17)
C5A C4A C3A 128(2)
C6A C5A C4A 123.1(19)
C6A C5A C21A 116.9(17)
C4A C5A C21A 119.9(18)
N2A C6A C5A 123.4(17)
N2A C6A C7A 104.3(15)
C5A C6A C7A 132.1(18)
C8A C7A C6A 109.1(17)
C8A C7A I3A 125.1(14)
C6A C7A I3A 125.6(14)
C7A C8A C9A 108.4(16)
C7A C8A I4A 124.2(15)
C9A C8A I4A 126.5(14)
C10A C9A N2A 124.8(17)
C10A C9A C8A 130.4(16)
N2A C9A C8A 104.8(16)
C9A C10A C11A 121.9(16)
C9A C10A C27A 116.6(17)
C11A C10A C27A 121.6(17)
N3A C11A C10A 120.8(17)
N3A C11A C12A 112.1(17)
C10A C11A C12A 126.1(17)
C13A C12A C11A 106.6(16)
C13A C12A I5A 122.3(15)
C11A C12A I5A 129.6(15)
C12A C13A C14A 105.6(17)
C12A C13A I6A 125.4(14)
C14A C13A I6A 128.7(14)
N3A C14A C15A 123.8(16)
N3A C14A C13A 110.6(16)
C15A C14A C13A 125.6(18)
C16A C15A C14A 121.0(19)
C16A C15A C33A 117.4(17)
C14A C15A C33A 120.9(16)
N4A C16A C15A 122.1(18)
N4A C16A C17A 107.5(16)
C15A C16A C17A 128(2)
C18A C17A C16A 105.0(18)
C18A C17A I7A 125.2(14)
C16A C17A I7A 128.4(15)
C19A C18A C17A 110.3(17)
C19A C18A I8A 128.2(15)
C17A C18A I8A 121.0(15)
N4A C19A C18A 108.6(18)
N4A C19A C20A 120.3(19)
C18A C19A C20A 130.9(18)
C1A C20A C19A 123.7(18)
C1A C20A C39A 120(2)
C19A C20A C39A 117(2)
C26A C21A C22A 116(2)
C26A C21A C5A 124.0(19)
C22A C21A C5A 119.6(19)
C23A C22A C21A 124(2)
C23A C22A H22B 118.2
C21A C22A H22B 118.2
C24A C23A C22A 119(2)
C24A C23A H23B 120.6
C22A C23A H23B 120.6
C23A C24A C25A 120(2)
C23A C24A C45A 125(2)
C25A C24A C45A 114(2)
C26A C25A C24A 120(2)
C26A C25A H25B 120.2
C24A C25A H25B 120.2
C25A C26A C21A 121(2)
C25A C26A H26B 119.6
C21A C26A H26B 119.6
C32A C27A C28A 119.5(18)
C32A C27A C10A 120.8(19)
C28A C27A C10A 119.2(17)
C29A C28A C27A 120(2)
C29A C28A H28B 120.1
C27A C28A H28B 120.1
C28A C29A C30A 121(2)
C28A C29A H29B 119.7
C30A C29A H29B 119.7
C29A C30A C31A 117.2(17)
C29A C30A C46A 120.0(19)
C31A C30A C46A 122.6(18)
C32A C31A C30A 121(2)
C32A C31A H31B 119.3
C30A C31A H31B 119.3
C27A C32A C31A 121(2)
C27A C32A H32B 119.7
C31A C32A H32B 119.7
C38A C33A C34A 118(2)
C38A C33A C15A 122.8(18)
C34A C33A C15A 118.8(18)
C35A C34A C33A 118(2)
C35A C34A H34B 120.8
C33A C34A H34B 120.8
C36A C35A C34A 118(2)
C36A C35A H35B 121.1
C34A C35A H35B 121.1
C35A C36A C37A 123(2)
C35A C36A C47A 118(2)
C37A C36A C47A 118(2)
C38A C37A C36A 118(2)
C38A C37A H37B 120.8
C36A C37A H37B 120.8
C37A C38A C33A 124(2)
C37A C38A H38B 118.2
C33A C38A H38B 118.2
C40A C39A C44A 124(2)
C40A C39A C20A 116.4(19)
C44A C39A C20A 119.5(19)
C39A C40A C41A 118(2)
C39A C40A H40B 121.2
C41A C40A H40B 121.2
C42A C41A C40A 120(2)
C42A C41A H41B 120.1
C40A C41A H41B 120.1
C41A C42A C43A 121(2)
C41A C42A C48A 119(2)
C43A C42A C48A 121(2)
C44A C43A C42A 117(2)
C44A C43A H43B 121.3
C42A C43A H43B 121.3
C39A C44A C43A 119(2)
C39A C44A H44B 120.3
C43A C44A H44B 120.3
F1A C45A F3A 106.5(13)
F1B C45A F3B 107.8(12)
F1B C45A F2B 103.8(11)
F3B C45A F2B 103.6(11)
F1A C45A F2A 104.0(12)
F3A C45A F2A 103.6(12)
F1B C45A C24A 117.1(17)
F1A C45A C24A 127(2)
F3A C45A C24A 110(2)
F3B C45A C24A 113.5(16)
F2B C45A C24A 109.8(17)
F2A C45A C24A 104(2)
F4A C46A F6A 105.5(10)
F4A C46A F5A 105.7(10)
F6A C46A F5A 105.4(10)
F4A C46A C30A 113.4(13)
F6A C46A C30A 112.6(13)
F5A C46A C30A 113.5(14)
F7A C47A F8A 105.2(11)
F7A C47A F9A 102.8(11)
F8A C47A F9A 105.5(11)
F7A C47A C36A 112.9(14)
F8A C47A C36A 112.5(15)
F9A C47A C36A 116.8(15)
F10A C48A F12A 105.3(12)
F10B C48A F12B 105.5(13)
F10B C48A F11B 105.3(12)
F12B C48A F11B 104.2(12)
F10A C48A F11A 105.0(12)
F12A C48A F11A 104.7(11)
F10B C48A C42A 129(2)
F10A C48A C42A 115.0(17)
F12A C48A C42A 116.6(19)
F12B C48A C42A 109(3)
F11B C48A C42A 102(2)
F11A C48A C42A 109.2(17)

loop_
_geom_bond_atom_site_label_1
_geom_bond_atom_site_label_2
_geom_bond_distance
Cu1 N2 1.956(14)
Cu1 N3 1.960(13)
Cu1 N1 1.976(13)
Cu1 N4 1.976(16)
I1 C2 2.080(18)
I2 C3 2.06(2)
I3 C7 2.117(18)
I4 C8 2.091(17)
I5 C12 2.081(17)
I6 C13 2.125(18)
I7 C17 2.08(2)
I8 C18 2.035(19)
N1 C1 1.37(2)
N1 C4 1.38(2)
N2 C9 1.34(2)
N2 C6 1.40(2)
N3 C14 1.35(2)
N3 C11 1.41(2)
N4 C16 1.35(2)
N4 C19 1.39(2)
C1 C20 1.39(3)
C1 C2 1.45(3)
C2 C3 1.32(3)
C3 C4 1.44(2)
C4 C5 1.42(3)
C5 C6 1.36(2)
C5 C21 1.50(3)
C6 C7 1.42(2)
C7 C8 1.37(2)
C8 C9 1.45(2)
C9 C10 1.41(2)
C10 C11 1.34(2)
C10 C27 1.45(2)
C11 C12 1.45(2)
C12 C13 1.34(2)
C13 C14 1.39(2)
C14 C15 1.40(2)
C15 C16 1.41(2)
C15 C33 1.49(3)
C16 C17 1.46(3)
C17 C18 1.36(2)
C18 C19 1.44(3)
C19 C20 1.44(3)
C20 C39 1.46(2)
C21 C26 1.36(3)
C21 C22 1.38(2)
C22 C23 1.40(2)
C22 H22A 0.9500
C23 C24 1.37(3)
C23 H23A 0.9500
C24 C25 1.37(2)
C24 C45 1.48(2)
C25 C26 1.42(3)
C25 H25A 0.9500
C26 H26A 0.9500
C27 C32 1.39(2)
C27 C28 1.48(3)
C28 C29 1.31(2)
C28 H28A 0.9500
C29 C30 1.37(3)
C29 H29A 0.9500
C30 C31 1.39(3)
C30 C46 1.50(2)
C31 C32 1.41(2)
C31 H31A 0.9500
C32 H32A 0.9500
C33 C34 1.39(2)
C33 C38 1.42(2)
C34 C35 1.34(2)
C34 H34A 0.9500
C35 C36 1.38(3)
C35 H35A 0.9500
C36 C37 1.39(3)
C36 C47 1.49(3)
C37 C38 1.43(3)
C37 H37A 0.9500
C38 H38A 0.9500
C39 C44 1.43(3)
C39 C40 1.43(3)
C40 C41 1.35(2)
C40 H40A 0.9500
C41 C42 1.40(3)
C41 H41A 0.9500
C42 C43 1.35(3)
C42 C48 1.52(2)
C43 C44 1.35(3)
C43 H43A 0.9500
C44 H44A 0.9500
C45 F2 1.332(8)
C45 F3 1.335(8)
C45 F1 1.335(8)
C46 F5 1.329(8)
C46 F6 1.332(8)
C46 F4 1.335(8)
C47 F9 1.329(8)
C47 F7 1.334(8)
C47 F8 1.335(8)
C48 F12 1.334(8)
C48 F11 1.334(8)
C48 F10 1.337(8)
Cu2 N3A 1.938(15)
Cu2 N4A 1.965(16)
Cu2 N2A 1.986(14)
Cu2 N1A 1.993(16)
I1A C2A 2.096(19)
I2A C3A 2.04(2)
I3A C7A 2.069(19)
I4A C8A 2.052(18)
I5A C12A 2.087(18)
I6A C13A 2.103(19)
I7A C17A 2.07(2)
I8A C18A 2.125(17)
N1A C1A 1.33(2)
N1A C4A 1.34(2)
N2A C6A 1.36(2)
N2A C9A 1.39(2)
N3A C11A 1.34(2)
N3A C14A 1.35(2)
N4A C19A 1.37(2)
N4A C16A 1.38(2)
C1A C20A 1.38(3)
C1A C2A 1.45(3)
C2A C3A 1.32(3)
C3A C4A 1.48(3)
C4A C5A 1.39(2)
C5A C6A 1.38(2)
C5A C21A 1.49(3)
C6A C7A 1.51(2)
C7A C8A 1.32(2)
C8A C9A 1.49(3)
C9A C10A 1.36(2)
C10A C11A 1.41(3)
C10A C27A 1.50(2)
C11A C12A 1.42(3)
C12A C13A 1.33(2)
C13A C14A 1.45(2)
C14A C15A 1.42(2)
C15A C16A 1.40(2)
C15A C33A 1.52(3)
C16A C17A 1.46(3)
C17A C18A 1.37(3)
C18A C19A 1.38(3)
C19A C20A 1.42(3)
C20A C39A 1.51(3)
C21A C26A 1.41(3)
C21A C22A 1.43(3)
C22A C23A 1.35(3)
C22A H22B 0.9500
C23A C24A 1.34(3)
C23A H23B 0.9500
C24A C25A 1.46(3)
C24A C45A 1.49(3)
C25A C26A 1.34(3)
C25A H25B 0.9500
C26A H26B 0.9500
C27A C32A 1.36(3)
C27A C28A 1.39(3)
C28A C29A 1.38(2)
C28A H28B 0.9500
C29A C30A 1.39(3)
C29A H29B 0.9500
C30A C31A 1.40(3)
C30A C46A 1.46(2)
C31A C32A 1.36(2)
C31A H31B 0.9500
C32A H32B 0.9500
C33A C38A 1.39(3)
C33A C34A 1.43(3)
C34A C35A 1.41(3)
C34A H34B 0.9500
C35A C36A 1.36(3)
C35A H35B 0.9500
C36A C37A 1.40(3)
C36A C47A 1.47(3)
C37A C38A 1.29(3)
C37A H37B 0.9500
C38A H38B 0.9500
C39A C40A 1.35(3)
C39A C44A 1.39(3)
C40A C41A 1.44(3)
C40A H40B 0.9500
C41A C42A 1.39(3)
C41A H41B 0.9500
C42A C43A 1.44(3)
C42A C48A 1.49(3)
C43A C44A 1.39(3)
C43A H43B 0.9500
C44A H44B 0.9500
C45A F1B 1.327(8)
C45A F1A 1.330(8)
C45A F3A 1.330(8)
C45A F3B 1.331(8)
C45A F2B 1.343(8)
C45A F2A 1.346(8)
C46A F4A 1.328(8)
C46A F6A 1.333(8)
C46A F5A 1.335(8)
C47A F7A 1.327(8)
C47A F8A 1.328(8)
C47A F9A 1.334(8)
C48A F10B 1.331(8)
C48A F10A 1.331(8)
C48A F12A 1.334(8)
C48A F12B 1.335(8)
C48A F11B 1.337(8)
C48A F11A 1.340(8)

loop_
_geom_torsion_atom_site_label_1
_geom_torsion_atom_site_label_2
_geom_torsion_atom_site_label_3
_geom_torsion_atom_site_label_4
_geom_torsion
C4 N1 C1 C20 167.3(16)
Cu1 N1 C1 C20 -41(2)
C4 N1 C1 C2 -4.2(18)
Cu1 N1 C1 C2 147.8(12)
N1 C1 C2 C3 2(2)
C20 C1 C2 C3 -168.5(18)
N1 C1 C2 I1 -164.3(12)
C20 C1 C2 I1 25(3)
C1 C2 C3 C4 1(2)
I1 C2 C3 C4 167.4(12)
C1 C2 C3 I2 -168.1(12)
I1 C2 C3 I2 -1(2)
C1 N1 C4 C5 -166.0(16)
Cu1 N1 C4 C5 42(2)
C1 N1 C4 C3 4.6(19)
Cu1 N1 C4 C3 -147.4(12)
C2 C3 C4 N1 -3(2)
I2 C3 C4 N1 165.2(12)
C2 C3 C4 C5 166.0(19)
I2 C3 C4 C5 -26(3)
N1 C4 C5 C6 -22(3)
C3 C4 C5 C6 170.0(18)
N1 C4 C5 C21 163.0(15)
C3 C4 C5 C21 -5(3)
C4 C5 C6 N2 -19(3)
C21 C5 C6 N2 156.8(17)
C4 C5 C6 C7 161(2)
C21 C5 C6 C7 -24(3)
C9 N2 C6 C5 -168.7(18)
Cu1 N2 C6 C5 35(2)
C9 N2 C6 C7 12(2)
Cu1 N2 C6 C7 -144.2(13)
C5 C6 C7 C8 173(2)
N2 C6 C7 C8 -8(2)
C5 C6 C7 I3 -13(3)
N2 C6 C7 I3 166.5(13)
C6 C7 C8 C9 1(2)
I3 C7 C8 C9 -173.6(13)
C6 C7 C8 I4 167.5(13)
I3 C7 C8 I4 -7(2)
C6 N2 C9 C10 161.6(17)
Cu1 N2 C9 C10 -42(2)
C6 N2 C9 C8 -11(2)
Cu1 N2 C9 C8 144.9(13)
C7 C8 C9 N2 6(2)
I4 C8 C9 N2 -159.6(13)
C7 C8 C9 C10 -166.5(18)
I4 C8 C9 C10 28(3)
N2 C9 C10 C11 20(3)
C8 C9 C10 C11 -167.9(18)
N2 C9 C10 C27 -159.4(17)
C8 C9 C10 C27 12(3)
C9 C10 C11 N3 21(3)
C27 C10 C11 N3 -159.7(16)
C9 C10 C11 C12 -166.9(17)
C27 C10 C11 C12 13(3)
C14 N3 C11 C10 166.6(17)
Cu1 N3 C11 C10 -36(2)
C14 N3 C11 C12 -7.4(18)
Cu1 N3 C11 C12 150.4(11)
C10 C11 C12 C13 -168.5(19)
N3 C11 C12 C13 5.1(19)
C10 C11 C12 I5 21(3)
N3 C11 C12 I5 -165.7(11)
C11 C12 C13 C14 -1(2)
I5 C12 C13 C14 170.1(12)
C11 C12 C13 I6 -172.6(11)
I5 C12 C13 I6 -2(2)
C11 N3 C14 C13 7.1(19)
Cu1 N3 C14 C13 -150.4(12)
C11 N3 C14 C15 -162.7(16)
Cu1 N3 C14 C15 40(2)
C12 C13 C14 N3 -4(2)
I6 C13 C14 N3 167.2(12)
C12 C13 C14 C15 165.0(17)
I6 C13 C14 C15 -24(3)
N3 C14 C15 C16 -19(3)
C13 C14 C15 C16 173.5(18)
N3 C14 C15 C33 158.7(16)
C13 C14 C15 C33 -9(3)
C19 N4 C16 C15 -164.4(17)
Cu1 N4 C16 C15 36(2)
C19 N4 C16 C17 9.1(19)
Cu1 N4 C16 C17 -150.9(12)
C14 C15 C16 N4 -20(3)
C33 C15 C16 N4 162.1(16)
C14 C15 C16 C17 168.0(18)
C33 C15 C16 C17 -10(3)
N4 C16 C17 C18 -6(2)
C15 C16 C17 C18 166.8(19)
N4 C16 C17 I7 166.6(13)
C15 C16 C17 I7 -21(3)
C16 C17 C18 C19 0(2)
I7 C17 C18 C19 -172.5(13)
C16 C17 C18 I8 171.4(13)
I7 C17 C18 I8 -1(2)
C16 N4 C19 C18 -9(2)
Cu1 N4 C19 C18 151.0(13)
C16 N4 C19 C20 166.0(17)
Cu1 N4 C19 C20 -34(2)
C17 C18 C19 N4 5(2)
I8 C18 C19 N4 -165.1(13)
C17 C18 C19 C20 -169.4(19)
I8 C18 C19 C20 20(3)
N1 C1 C20 C19 25(3)
C2 C1 C20 C19 -165.1(18)
N1 C1 C20 C39 -155.7(16)
C2 C1 C20 C39 14(3)
N4 C19 C20 C1 14(3)
C18 C19 C20 C1 -171.8(19)
N4 C19 C20 C39 -165.2(16)
C18 C19 C20 C39 9(3)
C6 C5 C21 C26 -57(2)
C4 C5 C21 C26 119(2)
C6 C5 C21 C22 118(2)
C4 C5 C21 C22 -66(2)
C26 C21 C22 C23 0(3)
C5 C21 C22 C23 -175.2(16)
C21 C22 C23 C24 -2(3)
C22 C23 C24 C25 1(3)
C22 C23 C24 C45 178.1(16)
C23 C24 C25 C26 2(3)
C45 C24 C25 C26 -175.4(14)
C22 C21 C26 C25 3(3)
C5 C21 C26 C25 178.1(16)
C24 C25 C26 C21 -4(3)
C11 C10 C27 C32 64(3)
C9 C10 C27 C32 -116(2)
C11 C10 C27 C28 -120(2)
C9 C10 C27 C28 60(2)
C32 C27 C28 C29 -4(3)
C10 C27 C28 C29 180.0(18)
C27 C28 C29 C30 5(3)
C28 C29 C30 C31 -2(3)
C28 C29 C30 C46 174.8(18)
C29 C30 C31 C32 -2(3)
C46 C30 C31 C32 -179.0(17)
C10 C27 C32 C31 176.1(18)
C28 C27 C32 C31 0(3)
C30 C31 C32 C27 3(3)
C14 C15 C33 C34 -59(2)
C16 C15 C33 C34 118.9(19)
C14 C15 C33 C38 115(2)
C16 C15 C33 C38 -67(2)
C38 C33 C34 C35 2(3)
C15 C33 C34 C35 175.7(17)
C33 C34 C35 C36 -2(3)
C34 C35 C36 C37 -1(3)
C34 C35 C36 C47 -179.1(18)
C35 C36 C37 C38 3(3)
C47 C36 C37 C38 -178.4(16)
C34 C33 C38 C37 0(3)
C15 C33 C38 C37 -173.5(16)
C36 C37 C38 C33 -3(3)
C1 C20 C39 C44 63(2)
C19 C20 C39 C44 -118(2)
C1 C20 C39 C40 -120(2)
C19 C20 C39 C40 59(3)
C44 C39 C40 C41 -7(3)
C20 C39 C40 C41 177(2)
C39 C40 C41 C42 10(3)
C40 C41 C42 C43 -7(4)
C40 C41 C42 C48 176.8(18)
C41 C42 C43 C44 1(4)
C48 C42 C43 C44 176.9(18)
C42 C43 C44 C39 3(3)
C40 C39 C44 C43 0(3)
C20 C39 C44 C43 176.9(19)
C23 C24 C45 F2 135.0(17)
C25 C24 C45 F2 -47.6(19)
C23 C24 C45 F3 -104.8(18)
C25 C24 C45 F3 72.6(18)
C23 C24 C45 F1 16(2)
C25 C24 C45 F1 -166.6(14)
C29 C30 C46 F5 125(2)
C31 C30 C46 F5 -58(2)
C29 C30 C46 F6 -115(2)
C31 C30 C46 F6 61(2)
C29 C30 C46 F4 5(3)
C31 C30 C46 F4 -178.3(16)
C35 C36 C47 F9 3(3)
C37 C36 C47 F9 -174.9(16)
C35 C36 C47 F7 125.2(19)
C37 C36 C47 F7 -53(2)
C35 C36 C47 F8 -116(2)
C37 C36 C47 F8 66(2)
C43 C42 C48 F12 168.5(18)
C41 C42 C48 F12 -15(2)
C43 C42 C48 F11 -71(2)
C41 C42 C48 F11 105(2)
C43 C42 C48 F10 46(3)
C41 C42 C48 F10 -137.3(18)
C4A N1A C1A C20A -163.8(17)
Cu2 N1A C1A C20A 40(2)
C4A N1A C1A C2A 9.5(19)
Cu2 N1A C1A C2A -147.0(12)
N1A C1A C2A C3A -5(2)
C20A C1A C2A C3A 167.7(18)
N1A C1A C2A I1A 165.6(12)
C20A C1A C2A I1A -22(3)
C1A C2A C3A C4A -1(2)
I1A C2A C3A C4A -172.7(11)
C1A C2A C3A I2A 174.7(12)
I1A C2A C3A I2A 3(2)
C1A N1A C4A C5A 167.6(17)
Cu2 N1A C4A C5A -36(2)
C1A N1A C4A C3A -10.3(19)
Cu2 N1A C4A C3A 146.3(12)
C2A C3A C4A N1A 7(2)
I2A C3A C4A N1A -168.7(13)
C2A C3A C4A C5A -170.8(18)
I2A C3A C4A C5A 14(3)
N1A C4A C5A C6A 21(3)
C3A C4A C5A C6A -161.8(18)
N1A C4A C5A C21A -161.6(17)
C3A C4A C5A C21A 16(3)
C9A N2A C6A C5A 163.3(18)
Cu2 N2A C6A C5A -39(2)
C9A N2A C6A C7A -12(2)
Cu2 N2A C6A C7A 146.2(12)
C4A C5A C6A N2A 20(3)
C21A C5A C6A N2A -158.0(18)
C4A C5A C6A C7A -166.5(19)
C21A C5A C6A C7A 16(3)
N2A C6A C7A C8A 7(2)
C5A C6A C7A C8A -168(2)
N2A C6A C7A I3A -168.8(13)
C5A C6A C7A I3A 17(3)
C6A C7A C8A C9A 0(2)
I3A C7A C8A C9A 176.0(13)
C6A C7A C8A I4A -170.0(13)
I3A C7A C8A I4A 6(3)
C6A N2A C9A C10A -168.2(19)
Cu2 N2A C9A C10A 34(2)
C6A N2A C9A C8A 12(2)
Cu2 N2A C9A C8A -145.6(12)
C7A C8A C9A C10A 173(2)
I4A C8A C9A C10A -17(3)
C7A C8A C9A N2A -7(2)
I4A C8A C9A N2A 162.7(13)
N2A C9A C10A C11A -19(3)
C8A C9A C10A C11A 160.0(19)
N2A C9A C10A C27A 160.2(17)
C8A C9A C10A C27A -20(3)
C14A N3A C11A C10A -162.0(17)
Cu2 N3A C11A C10A 38(2)
C14A N3A C11A C12A 7(2)
Cu2 N3A C11A C12A -153.1(13)
C9A C10A C11A N3A -18(3)
C27A C10A C11A N3A 162.5(17)
C9A C10A C11A C12A 175.1(18)
C27A C10A C11A C12A -5(3)
N3A C11A C12A C13A -2(2)
C10A C11A C12A C13A 166.2(19)
N3A C11A C12A I5A 164.1(13)
C10A C11A C12A I5A -28(3)
C11A C12A C13A C14A -4(2)
I5A C12A C13A C14A -170.8(12)
C11A C12A C13A I6A 171.6(12)
I5A C12A C13A I6A 4(2)
C11A N3A C14A C15A 168.4(17)
Cu2 N3A C14A C15A -31(2)
C11A N3A C14A C13A -9(2)
Cu2 N3A C14A C13A 151.4(12)
C12A C13A C14A N3A 8(2)
I6A C13A C14A N3A -166.8(12)
C12A C13A C14A C15A -169.2(18)
I6A C13A C14A C15A 16(3)
N3A C14A C15A C16A 13(3)
C13A C14A C15A C16A -170.2(18)
N3A C14A C15A C33A -157.6(17)
C13A C14A C15A C33A 19(3)
C19A N4A C16A C15A 159.3(17)
Cu2 N4A C16A C15A -42(2)
C19A N4A C16A C17A -5(2)
Cu2 N4A C16A C17A 153.6(12)
C14A C15A C16A N4A 26(3)
C33A C15A C16A N4A -163.2(17)
C14A C15A C16A C17A -173.4(18)
C33A C15A C16A C17A -3(3)
N4A C16A C17A C18A 2(2)
C15A C16A C17A C18A -160.8(19)
N4A C16A C17A I7A -165.2(13)
C15A C16A C17A I7A 32(3)
C16A C17A C18A C19A 2(2)
I7A C17A C18A C19A 169.1(13)
C16A C17A C18A I8A -170.9(12)
I7A C17A C18A I8A -3(2)
C16A N4A C19A C18A 6(2)
Cu2 N4A C19A C18A -151.6(13)
C16A N4A C19A C20A -169.1(17)
Cu2 N4A C19A C20A 34(2)
C17A C18A C19A N4A -4(2)
I8A C18A C19A N4A 167.3(12)
C17A C18A C19A C20A 169.5(19)
I8A C18A C19A C20A -19(3)
N1A C1A C20A C19A -18(3)
C2A C1A C20A C19A 169.7(18)
N1A C1A C20A C39A 164.3(17)
C2A C1A C20A C39A -8(3)
N4A C19A C20A C1A -20(3)
C18A C19A C20A C1A 166.7(19)
N4A C19A C20A C39A 157.4(17)
C18A C19A C20A C39A -16(3)
C6A C5A C21A C26A 64(3)
C4A C5A C21A C26A -114(2)
C6A C5A C21A C22A -120(2)
C4A C5A C21A C22A 63(3)
C26A C21A C22A C23A -5(3)
C5A C21A C22A C23A 177(2)
C21A C22A C23A C24A 4(4)
C22A C23A C24A C25A 2(4)
C22A C23A C24A C45A 175(2)
C23A C24A C25A C26A -5(4)
C45A C24A C25A C26A -179(2)
C24A C25A C26A C21A 3(3)
C22A C21A C26A C25A 2(3)
C5A C21A C26A C25A 179(2)
C9A C10A C27A C32A 119(2)
C11A C10A C27A C32A -61(3)
C9A C10A C27A C28A -69(2)
C11A C10A C27A C28A 111(2)
C32A C27A C28A C29A -6(3)
C10A C27A C28A C29A -178.2(17)
C27A C28A C29A C30A 5(3)
C28A C29A C30A C31A -5(3)
C28A C29A C30A C46A 179.2(17)
C29A C30A C31A C32A 7(3)
C46A C30A C31A C32A -177.0(17)
C28A C27A C32A C31A 8(3)
C10A C27A C32A C31A -179.6(17)
C30A C31A C32A C27A -9(3)
C16A C15A C33A C38A 72(2)
C14A C15A C33A C38A -117(2)
C16A C15A C33A C34A -112(2)
C14A C15A C33A C34A 59(2)
C38A C33A C34A C35A -1(3)
C15A C33A C34A C35A -177.6(17)
C33A C34A C35A C36A 0(3)
C34A C35A C36A C37A 2(3)
C34A C35A C36A C47A -179.3(17)
C35A C36A C37A C38A -2(3)
C47A C36A C37A C38A 178.9(18)
C36A C37A C38A C33A 1(3)
C34A C33A C38A C37A 1(3)
C15A C33A C38A C37A 177.2(19)
C1A C20A C39A C40A 118(2)
C19A C20A C39A C40A -60(3)
C1A C20A C39A C44A -69(3)
C19A C20A C39A C44A 114(2)
C44A C39A C40A C41A 4(4)
C20A C39A C40A C41A 177(2)
C39A C40A C41A C42A 1(4)
C40A C41A C42A C43A 3(4)
C40A C41A C42A C48A 176(2)
C41A C42A C43A C44A -10(4)
C48A C42A C43A C44A 176(2)
C40A C39A C44A C43A -12(4)
C20A C39A C44A C43A 175(2)
C42A C43A C44A C39A 15(4)
C23A C24A C45A F1B -83(3)
C25A C24A C45A F1B 91(2)
C23A C24A C45A F1A 113(3)
C25A C24A C45A F1A -73(3)
C23A C24A C45A F3A -17(4)
C25A C24A C45A F3A 157(3)
C23A C24A C45A F3B 151(2)
C25A C24A C45A F3B -36(3)
C23A C24A C45A F2B 35(3)
C25A C24A C45A F2B -151.0(19)
C23A C24A C45A F2A -127(3)
C25A C24A C45A F2A 46(3)
C29A C30A C46A F4A 84(2)
C31A C30A C46A F4A -91(2)
C29A C30A C46A F6A -36(2)
C31A C30A C46A F6A 149.1(18)
C29A C30A C46A F5A -155.2(17)
C31A C30A C46A F5A 29(2)
C35A C36A C47A F7A -80(2)
C37A C36A C47A F7A 99(2)
C35A C36A C47A F8A 39(2)
C37A C36A C47A F8A -141.9(18)
C35A C36A C47A F9A 161.3(17)
C37A C36A C47A F9A -20(2)
C41A C42A C48A F10B -42(4)
C43A C42A C48A F10B 131(3)
C41A C42A C48A F10A 159(2)
C43A C42A C48A F10A -28(3)
C41A C42A C48A F12A 35(3)
C43A C42A C48A F12A -152(2)
C41A C42A C48A F12B -172(3)
C43A C42A C48A F12B 2(4)
C41A C42A C48A F11B 78(3)
C43A C42A C48A F11B -108(3)
C41A C42A C48A F11A -84(3)
C43A C42A C48A F11A 90(3)
